data_7110823
loop_
_publ_author_name
'Blake, Alexander J.'
'Champness, Neil R.'
'Cooke, Paul A.'
'Nicolson, James E. B.'

_publ_section_title
;
 Synthesis of a chiral adamantoid network--- the role of solvent in the
 construction of new coordination networks with silver(i)
;
_journal_issue 8
_journal_name_full 'Chemical Communications'
_journal_page_first 665
_journal_paper_doi 10.1039/a909868b
_journal_year 2000
_chemical_formula_moiety {[Ag(2,2'-bpyz)]BF4.2MeNO2}
_chemical_formula_sum 'C10 H12 Ag B F4 N6 O4'
_chemical_formula_weight 474.94
_chemical_name_common {[Ag(2,2'-bpyz)]BF4.2MeNO2}
_chemical_name_systematic
;
{Silver(I)(2,2'-bipyrazine)](tetrafluoroborate)}n.MeNO2 solvate
;
_space_group_IT_number 96
_symmetry_cell_setting tetragonal
_symmetry_space_group_name_Hall 'P 4nw 2abw'
_symmetry_space_group_name_H-M 'P 43 21 2'
_atom_sites_solution_hydrogens geom
_atom_sites_solution_primary direct
_atom_sites_solution_secondary difmap
_audit_creation_method SHELXL-97
_cell_angle_alpha 90.00
_cell_angle_beta 90.00
_cell_angle_gamma 90.00
_cell_formula_units_Z 4
_cell_length_a 11.396(7)
_cell_length_b 11.396(7)
_cell_length_c 13.913(9)
_cell_measurement_reflns_used 16
_cell_measurement_temperature 150(2)
_cell_measurement_theta_max 12.5
_cell_measurement_theta_min 10
_cell_volume 1807(2)
_computing_cell_refinement 'STADI-4 (stoe & cie, 1996a)'
_computing_data_collection 'STADI-4 (stoe & cie, 1996a)'
_computing_data_reduction 'X-RED (stoe & cie, 1996b)'
_computing_molecular_graphics 'SHELXTL/PC (version 5.03)(Sheldrick, 1994)'
_computing_publication_material 'SHELXL-97 (Sheldrick, 1997)'
_computing_structure_refinement 'SHELXL-97 (Sheldrick, 1997)'
_computing_structure_solution 'SHELXS-97 (Sheldrick, 1990)'
_diffrn_ambient_temperature 150(2)
_diffrn_measured_fraction_theta_full 0.999
_diffrn_measured_fraction_theta_max 0.999
_diffrn_measurement_device_type 'Stoe Stadi-4 Four-Circle Diffractometer'
_diffrn_measurement_method omega-theta
_diffrn_radiation_monochromator graphite
_diffrn_radiation_source 'fine-focus sealed tube'
_diffrn_radiation_type MoK\a
_diffrn_radiation_wavelength 0.71073
_diffrn_reflns_av_R_equivalents 0.0852
_diffrn_reflns_av_sigmaI/netI 0.0591
_diffrn_reflns_limit_h_max 13
_diffrn_reflns_limit_h_min -9
_diffrn_reflns_limit_k_max 13
_diffrn_reflns_limit_k_min 0
_diffrn_reflns_limit_l_max 16
_diffrn_reflns_limit_l_min 0
_diffrn_reflns_number 2365
_diffrn_reflns_theta_full 25.00
_diffrn_reflns_theta_max 25.00
_diffrn_reflns_theta_min 2.53
_diffrn_standards_decay_% '4% decay corrected during processing'
_diffrn_standards_interval_time 60
_diffrn_standards_number 3
_exptl_absorpt_coefficient_mu 1.183
_exptl_absorpt_correction_T_max 0.782
_exptl_absorpt_correction_T_min 0.646
_exptl_absorpt_correction_type psi-scans
_exptl_crystal_colour colourless
_exptl_crystal_density_diffrn 1.746
_exptl_crystal_density_method 'not measured'
_exptl_crystal_description column
_exptl_crystal_F_000 936
_exptl_crystal_size_max 0.35
_exptl_crystal_size_mid 0.22
_exptl_crystal_size_min 0.15
_refine_diff_density_max 0.742
_refine_diff_density_min -0.536
_refine_diff_density_rms 0.122
_refine_ls_abs_structure_details 'Flack H D (1983), Acta Cryst. A39, 876-881'
_refine_ls_abs_structure_Flack -0.12(12)
_refine_ls_extinction_method none
_refine_ls_goodness_of_fit_ref 1.176
_refine_ls_hydrogen_treatment 'riding model'
_refine_ls_matrix_type full
_refine_ls_number_parameters 120
_refine_ls_number_reflns 1595
_refine_ls_number_restraints 0
_refine_ls_restrained_S_all 1.176
_refine_ls_R_factor_all 0.0684
_refine_ls_R_factor_gt 0.0549
_refine_ls_shift/su_max 0.001
_refine_ls_shift/su_mean 0.000
_refine_ls_structure_factor_coef Fsqd
_refine_ls_weighting_details 'w=1/[\s^2^(Fo^2^)+(0.0472P)^2^+7.9908P] where P=(Fo^2^+2Fc^2^)/3'
_refine_ls_weighting_scheme calc
_refine_ls_wR_factor_gt 0.1262
_refine_ls_wR_factor_ref 0.1359
_reflns_number_gt 1391
_reflns_number_total 1595
_reflns_threshold_expression >2sigma(I)
_cod_data_source_file a909868bsup1.cif
_cod_data_source_block bpyzag
_cod_depositor_comments
;
The following automatic conversions were performed:

'_symmetry_cell_setting' value 'Tetragonal' changed to 'tetragonal'
according to /home/saulius/struct/CIF-dictionaries/cif_core.dic
dictionary named 'cif_core.dic' version 2.4.2 from 2011-04-26.

Automatic conversion script
Id: cif_fix_values 1891 2012-01-12 08:04:46Z andrius 

The following automatic conversions were performed:

'_refine_ls_weighting_scheme' value 'calc
w=1/[\s^2^(Fo^2^)+(0.0472P)^2^+7.9908P] where P=(Fo^2^+2Fc^2^)/3' was
changed to 'calc'. New tag '_refine_ls_weighting_details' was
created. The value of the new tag was set to
'w=1/[\s^2^(Fo^2^)+(0.0472P)^2^+7.9908P] where P=(Fo^2^+2Fc^2^)/3'.

Automatic conversion script
Id: cif_fix_values 3143 2015-03-26 13:38:13Z robertas 
;
_cod_original_sg_symbol_H-M P4(3)2(1)2
_cod_database_code 7110823

loop_
_symmetry_equiv_pos_as_xyz
'x, y, z'
'-x, -y, z+1/2'
'-y+1/2, x+1/2, z+3/4'
'y+1/2, -x+1/2, z+1/4'
'-x+1/2, y+1/2, -z+3/4'
'x+1/2, -y+1/2, -z+1/4'
'y, x, -z'
'-y, -x, -z+1/2'

loop_
_atom_site_label
_atom_site_type_symbol
_atom_site_fract_x
_atom_site_fract_y
_atom_site_fract_z
_atom_site_U_iso_or_equiv
_atom_site_adp_type
_atom_site_occupancy
_atom_site_calc_flag
_atom_site_refinement_flags
Ag1 Ag 0.60919(5) 0.39081(5) 0.2500 0.0268(3) Uani 1 d S
N1 N 0.6951(6) 0.2291(7) 0.3387(5) 0.0289(17) Uani 1 d .
C2 C 0.7879(7) 0.1772(8) 0.2997(6) 0.027(2) Uani 1 d .
C3 C 0.8468(7) 0.0896(8) 0.3486(6) 0.027(2) Uani 1 d .
H3A H 0.9126 0.0537 0.3188 0.032 Uiso 1 calc R
N4 N 0.8148(7) 0.0530(7) 0.4367(5) 0.0274(16) Uani 1 d .
C5 C 0.7205(7) 0.1077(10) 0.4742(5) 0.032(2) Uani 1 d .
H5A H 0.6925 0.0840 0.5355 0.038 Uiso 1 calc R
C6 C 0.6636(9) 0.1966(9) 0.4265(6) 0.036(2) Uani 1 d .
H6A H 0.6001 0.2357 0.4571 0.043 Uiso 1 calc R
B1 B 0.1258(8) -0.1258(8) 0.2500 0.036(3) Uani 1 d S
F1 F 0.0577(7) -0.0986(9) 0.3263(5) 0.088(3) Uani 1 d .
F2 F 0.2414(6) -0.1075(9) 0.2696(8) 0.103(3) Uani 1 d .
C1S C 0.0088(14) -0.4667(12) 0.1059(9) 0.064(4) Uani 1 d .
H1S1 H 0.0140 -0.5476 0.0824 0.096 Uiso 1 calc R
H1S2 H -0.0736 -0.4418 0.1066 0.096 Uiso 1 calc R
H1S3 H 0.0409 -0.4623 0.1711 0.096 Uiso 1 calc R
N1S N 0.0641(12) -0.4030(14) 0.0535(9) 0.082(4) Uani 1 d .
O2S O 0.1681(13) -0.4132(15) 0.0292(9) 0.130(5) Uani 1 d .
O1S O -0.0002(14) -0.2958(12) 0.0216(10) 0.136(5) Uani 1 d .

loop_
_atom_site_aniso_label
_atom_site_aniso_U_11
_atom_site_aniso_U_22
_atom_site_aniso_U_33
_atom_site_aniso_U_23
_atom_site_aniso_U_13
_atom_site_aniso_U_12
Ag1 0.0284(3) 0.0284(3) 0.0235(4) -0.0051(3) -0.0051(3) 0.0036(5)
N1 0.025(4) 0.039(4) 0.023(4) 0.004(3) 0.005(3) 0.007(3)
C2 0.028(5) 0.030(5) 0.022(4) -0.001(4) 0.001(3) 0.003(4)
C3 0.024(4) 0.033(5) 0.024(4) 0.000(4) 0.002(3) 0.005(4)
N4 0.028(4) 0.032(4) 0.022(3) 0.003(3) 0.001(3) 0.002(3)
C5 0.034(5) 0.042(5) 0.020(4) 0.004(4) 0.006(3) 0.000(5)
C6 0.035(5) 0.045(6) 0.029(5) 0.004(4) 0.013(4) 0.012(5)
B1 0.032(5) 0.032(5) 0.043(7) 0.004(5) 0.004(5) 0.008(6)
F1 0.075(5) 0.127(8) 0.061(4) 0.005(5) 0.026(4) 0.038(6)
F2 0.040(4) 0.110(6) 0.159(9) 0.013(8) 0.001(5) -0.006(5)
C1S 0.068(9) 0.064(8) 0.060(8) 0.029(7) -0.014(7) -0.032(7)
N1S 0.086(9) 0.098(11) 0.062(7) -0.018(8) -0.028(7) 0.015(9)
O2S 0.111(10) 0.173(14) 0.105(9) -0.020(9) 0.023(8) 0.022(10)
O1S 0.168(14) 0.116(11) 0.123(12) 0.006(10) -0.019(10) -0.029(10)

loop_
_atom_type_symbol
_atom_type_description
_atom_type_scat_dispersion_real
_atom_type_scat_dispersion_imag
_atom_type_scat_source
C C 0.0033 0.0016 'International Tables Vol C Tables 4.2.6.8 and 6.1.1.4'
H H 0.0000 0.0000 'International Tables Vol C Tables 4.2.6.8 and 6.1.1.4'
B B 0.0013 0.0007 'International Tables Vol C Tables 4.2.6.8 and 6.1.1.4'
N N 0.0061 0.0033 'International Tables Vol C Tables 4.2.6.8 and 6.1.1.4'
F F 0.0171 0.0103 'International Tables Vol C Tables 4.2.6.8 and 6.1.1.4'
Ag Ag -0.8971 1.1015 'International Tables Vol C Tables 4.2.6.8 and 6.1.1.4'
O O 0.0106 0.0060 'International Tables Vol C Tables 4.2.6.8 and 6.1.1.4'

loop_
_geom_angle_atom_site_label_1
_geom_angle_atom_site_label_2
_geom_angle_atom_site_label_3
_geom_angle
_geom_angle_site_symmetry_1
_geom_angle_site_symmetry_3
_geom_angle_publ_flag
N4 Ag1 N4 143.6(4) 5_655 3_544 y
N4 Ag1 N1 104.0(3) 5_655 8_665 y
N4 Ag1 N1 105.9(3) 3_544 8_665 y
N4 Ag1 N1 105.9(3) 5_655 . y
N4 Ag1 N1 104.0(3) 3_544 . ?
N1 Ag1 N1 69.2(3) 8_665 . y
C6 N1 C2 117.9(8) . . ?
C6 N1 Ag1 124.8(6) . . ?
C2 N1 Ag1 116.9(5) . . ?
N1 C2 C3 120.5(7) . . ?
N1 C2 C2 118.2(5) . 8_665 ?
C3 C2 C2 121.3(5) . 8_665 ?
N4 C3 C2 122.8(8) . . ?
C3 N4 C5 115.2(8) . . ?
C3 N4 Ag1 120.9(6) . 4 ?
C5 N4 Ag1 122.8(6) . 4 ?
N4 C5 C6 122.1(7) . . ?
N1 C6 C5 121.5(9) . . ?
F1 B1 F1 110.7(12) 8 . ?
F1 B1 F2 106.9(6) 8 . ?
F1 B1 F2 111.3(6) . . ?
F1 B1 F2 111.3(6) 8 8 ?
F1 B1 F2 106.9(6) . 8 ?
F2 B1 F2 109.7(13) . 8 ?
C1S N1S O2S 127.5(18) . . ?
C1S N1S O1S 114.5(15) . . ?
O2S N1S O1S 117.7(17) . . ?

loop_
_geom_bond_atom_site_label_1
_geom_bond_atom_site_label_2
_geom_bond_distance
_geom_bond_site_symmetry_2
_geom_bond_publ_flag
Ag1 N4 2.223(8) 5_655 y
Ag1 N4 2.223(8) 3_544 ?
Ag1 N1 2.425(7) 8_665 y
Ag1 N1 2.425(7) . ?
N1 C6 1.326(11) . ?
N1 C2 1.327(11) . ?
C2 C3 1.382(12) . ?
C2 C2 1.494(16) 8_665 ?
C3 N4 1.345(10) . ?
N4 C5 1.348(12) . ?
N4 Ag1 2.223(8) 4 ?
C5 C6 1.374(13) . ?
B1 F1 1.352(10) 8 ?
B1 F1 1.352(10) . ?
B1 F2 1.362(11) . ?
B1 F2 1.362(11) 8 ?
C1S N1S 1.206(18) . ?
N1S O2S 1.239(16) . ?
N1S O1S 1.492(19) . ?

loop_
_geom_torsion_atom_site_label_1
_geom_torsion_atom_site_label_2
_geom_torsion_atom_site_label_3
_geom_torsion_atom_site_label_4
_geom_torsion
_geom_torsion_site_symmetry_1
_geom_torsion_site_symmetry_4
N4 Ag1 N1 C6 76.6(8) 5_655 .
N4 Ag1 N1 C6 -82.2(8) 3_544 .
N1 Ag1 N1 C6 175.8(10) 8_665 .
N4 Ag1 N1 C2 -96.6(7) 5_655 .
N4 Ag1 N1 C2 104.6(7) 3_544 .
N1 Ag1 N1 C2 2.7(5) 8_665 .
C6 N1 C2 C3 2.0(13) . .
Ag1 N1 C2 C3 175.6(7) . .
C6 N1 C2 C2 179.1(10) . 8_665
Ag1 N1 C2 C2 -7.2(13) . 8_665
N1 C2 C3 N4 -0.4(14) . .
C2 C2 C3 N4 -177.4(10) 8_665 .
C2 C3 N4 C5 0.2(12) . .
C2 C3 N4 Ag1 168.4(7) . 4
C3 N4 C5 C6 -1.8(13) . .
Ag1 N4 C5 C6 -169.7(8) 4 .
C2 N1 C6 C5 -3.5(15) . .
Ag1 N1 C6 C5 -176.6(7) . .
N4 C5 C6 N1 3.5(16) . .
